data_1576926
loop_
_publ_author_name
'Ludwig, Moritz'
'Voigtland, Johannes'
'Vasko, Petra'
'Stigler, Sebastian'
'Inoue, Shigeyoshi'

_publ_section_title
;
 Alumanyl silanides as multifunctional reagents for olefin cycloaddition,
 CO hydrosilylation, and reductive CO coupling.
;
_journal_issue 11
_journal_name_full 'Chemical science'
_journal_page_first 5463
_journal_page_last 5473
_journal_paper_doi 10.1039/d5sc09910b
_journal_volume 17
_journal_year 2026
_chemical_formula_sum 'C50 H89 Al N3 Na Si3'
_chemical_formula_weight 866.48
_chemical_name_systematic 2a
_space_group_crystal_system monoclinic
_space_group_IT_number 14
_space_group_name_Hall '-P 2yn'
_space_group_name_H-M_alt 'P 1 21/n 1'
_atom_sites_solution_hydrogens mixed
_atom_sites_solution_primary direct
_audit_creation_method
;FinalCif V145 by Daniel Kratzert, Freiburg 2025, 
https://dkratzert.de/finalcif.html
;
_audit_update_record
;
2025-11-03 deposited with the CCDC.	2026-01-15 downloaded from the CCDC.
;
_cell_angle_alpha 90
_cell_angle_beta 98.091(4)
_cell_angle_gamma 90
_cell_formula_units_Z 4
_cell_length_a 12.7332(14)
_cell_length_b 19.7139(19)
_cell_length_c 22.965(3)
_cell_measurement_reflns_used 9706
_cell_measurement_temperature 100(2)
_cell_measurement_theta_max 25.0455
_cell_measurement_theta_min 2.2105
_cell_volume 5707.3(11)
_computing_cell_refinement 'SAINT V8.40B'
_computing_data_collection 'Bruker BIS V6.2.16/2021-10-23 and APEX4 2022.10-0'
_computing_data_reduction 'SAINT V8.40B'
_computing_structure_refinement 'SHELXL-2019/2 (Sheldrick, 2019)'
_computing_structure_solution 'SHELXT 2018/2 (Sheldrick, 2018)'
_diffrn_ambient_temperature 100(2)
_diffrn_detector "'CMOS plate'"
_diffrn_detector_area_resol_mean 16
_diffrn_measured_fraction_theta_full 0.999
_diffrn_measured_fraction_theta_max 0.999
_diffrn_measurement_device "'\k-geometry diffractometer'"
_diffrn_measurement_device_type "'Bruker Photon CMOS'"
_diffrn_measurement_method "'phi- and omega-rotation'"
_diffrn_radiation_monochromator "'Helios optic'"
_diffrn_radiation_probe x-ray
_diffrn_radiation_source "'IMS microsource'"
_diffrn_radiation_type MoK\a
_diffrn_radiation_wavelength 0.71073
_diffrn_reflns_av_R_equivalents 0.0778
_diffrn_reflns_av_unetI/netI 0.0285
_diffrn_reflns_Laue_measured_fraction_full 0.999
_diffrn_reflns_Laue_measured_fraction_max 0.999
_diffrn_reflns_limit_h_max 15
_diffrn_reflns_limit_h_min -15
_diffrn_reflns_limit_k_max 23
_diffrn_reflns_limit_k_min -23
_diffrn_reflns_limit_l_max 27
_diffrn_reflns_limit_l_min -27
_diffrn_reflns_number 162669
_diffrn_reflns_point_group_measured_fraction_full 0.999
_diffrn_reflns_point_group_measured_fraction_max 0.999
_diffrn_reflns_theta_full 25.242
_diffrn_reflns_theta_max 25.349
_diffrn_reflns_theta_min 1.954
_diffrn_source_current 1.0
_diffrn_source_voltage 50.0
_exptl_absorpt_coefficient_mu 0.138
_exptl_absorpt_correction_T_max 0.7453
_exptl_absorpt_correction_T_min 0.7027
_exptl_absorpt_correction_type multi-scan
_exptl_absorpt_process_details
;SADABS-2016/2 - Bruker AXS area detector scaling and absorption correction: 
Krause, L., Herbst-Irmer, R., Sheldrick G.M. & Stalke D., J. Appl. Cryst. 48 
(2015) 3-10
;
_exptl_crystal_colour colourless
_exptl_crystal_density_diffrn 1.008
_exptl_crystal_description fragment
_exptl_crystal_F_000 1904
_exptl_crystal_size_max 0.245
_exptl_crystal_size_mid 0.231
_exptl_crystal_size_min 0.181
_refine_diff_density_max 0.821
_refine_diff_density_min -0.413
_refine_diff_density_rms 0.068
_refine_ls_extinction_method none
_refine_ls_goodness_of_fit_ref 1.056
_refine_ls_hydrogen_treatment mixed
_refine_ls_matrix_type full
_refine_ls_number_parameters 681
_refine_ls_number_reflns 10436
_refine_ls_number_restraints 1398
_refine_ls_restrained_S_all 1.007
_refine_ls_R_factor_all 0.1485
_refine_ls_R_factor_gt 0.0919
_refine_ls_shift/su_max 0.000
_refine_ls_shift/su_mean 0.000
_refine_ls_structure_factor_coef Fsqd
_refine_ls_weighting_details 'w=1/[\s^2^(Fo^2^)+(0.1823P)^2^+9.2131P] where P=(Fo^2^+2Fc^2^)/3'
_refine_ls_weighting_scheme calc
_refine_ls_wR_factor_gt 0.2419
_refine_ls_wR_factor_ref 0.3434
_reflns_Friedel_coverage 0.000
_reflns_number_gt 6715
_reflns_number_total 10436
_reflns_threshold_expression 'I > 2\s(I)'
_cod_data_source_file d5sc09910b3.cif
_cod_data_source_block mo_LudMo17_0m_sq
_cod_original_sg_symbol_H-M 'P 21/n'
_cod_database_code 1576926
_shelx_shelxl_version_number 2019/3
_shelx_space_group_comment
;
The symmetry employed for this shelxl refinement is uniquely defined
by the following loop, which should always be used as a source of
symmetry information in preference to the above space-group names.
They are only intended as comments.
;
_platon_squeeze_void_probe_radius 1.20

loop_
_space_group_symop_operation_xyz
'x, y, z'
'-x+1/2, y+1/2, -z+1/2'
'-x, -y, -z'
'x-1/2, -y-1/2, z-1/2'

loop_
_atom_site_label
_atom_site_type_symbol
_atom_site_fract_x
_atom_site_fract_y
_atom_site_fract_z
_atom_site_U_iso_or_equiv
_atom_site_adp_type
_atom_site_occupancy
_atom_site_site_symmetry_order
_atom_site_calc_flag
_atom_site_refinement_flags_posn
_atom_site_refinement_flags_adp
_atom_site_refinement_flags_occupancy
_atom_site_disorder_assembly
_atom_site_disorder_group
Na1 Na 0.25600(15) 0.75980(10) 0.30947(9) 0.0629(10) Uani 1 1 d . . . . .
Al1 Al 0.46149(10) 0.69910(7) 0.36683(6) 0.0514(10) Uani 1 1 d . U . . .
Si1 Si 0.35520(11) 0.74644(7) 0.44670(6) 0.0586(10) Uani 1 1 d D U . . .
Si3 Si 0.58783(11) 0.77007(7) 0.31922(6) 0.0573(10) Uani 1 1 d . U . . .
N1 N 0.3673(3) 0.66432(19) 0.30664(16) 0.0524(12) Uani 1 1 d . U . . .
N2 N 0.2462(3) 0.61544(19) 0.22864(16) 0.0524(12) Uani 1 1 d . U . . .
N3 N 0.3559(3) 0.54482(18) 0.28017(16) 0.0524(12) Uani 1 1 d . U . . .
C1 C 0.5120(4) 0.6528(3) 0.4431(2) 0.0603(14) Uani 1 1 d . U . . .
H1A H 0.474951 0.609168 0.446495 0.072 Uiso 1 1 calc R U . . .
H1B H 0.589530 0.644826 0.448121 0.072 Uiso 1 1 calc R U . . .
C2 C 0.4820(4) 0.7053(3) 0.4878(2) 0.0645(15) Uani 1 1 d D U . . .
H2A H 0.538999 0.739371 0.497441 0.077 Uiso 1 1 calc R U . . .
H2B H 0.467720 0.683061 0.524521 0.077 Uiso 1 1 calc R U . . .
C3 C 0.3297(3) 0.6139(2) 0.27648(18) 0.0480(12) Uani 1 1 d . U . . .
C4 C 0.2196(4) 0.5497(2) 0.2090(2) 0.0591(14) Uani 1 1 d . U . . .
H4 H 0.163198 0.537565 0.179162 0.071 Uiso 1 1 calc R U . . .
C5 C 0.2871(4) 0.5074(3) 0.2394(2) 0.0603(14) Uani 1 1 d . U . . .
H5 H 0.288538 0.459551 0.234373 0.072 Uiso 1 1 calc R U . . .
C6 C 0.1822(4) 0.6745(2) 0.2170(2) 0.0542(13) Uani 1 1 d . U . . .
C7 C 0.2127(4) 0.7222(3) 0.1769(2) 0.0626(14) Uani 1 1 d . U . . .
C8 C 0.1543(4) 0.7826(3) 0.1696(3) 0.0728(16) Uani 1 1 d . U . . .
H8 H 0.172486 0.815967 0.142830 0.087 Uiso 1 1 calc R U . . .
C9 C 0.0711(4) 0.7945(3) 0.2006(3) 0.0760(16) Uani 1 1 d . U . . .
H9 H 0.033469 0.836173 0.195514 0.091 Uiso 1 1 calc R U . . .
C10 C 0.0417(4) 0.7463(3) 0.2391(3) 0.0705(15) Uani 1 1 d . U . . .
H10 H -0.015926 0.755239 0.260078 0.085 Uiso 1 1 calc R U . . .
C11 C 0.0961(4) 0.6846(2) 0.2473(2) 0.0579(13) Uani 1 1 d . U . . .
C12 C 0.3012(5) 0.7067(3) 0.1417(2) 0.0723(16) Uani 1 1 d . U . . .
H12 H 0.359202 0.684401 0.168844 0.087 Uiso 1 1 calc R U . . .
C13 C 0.2655(6) 0.6566(4) 0.0922(3) 0.097(2) Uani 1 1 d . U . . .
H13A H 0.204781 0.675494 0.066241 0.145 Uiso 1 1 calc R U . . .
H13B H 0.244714 0.613782 0.108969 0.145 Uiso 1 1 calc R U . . .
H13C H 0.323936 0.648388 0.069518 0.145 Uiso 1 1 calc R U . . .
C14 C 0.3490(6) 0.7689(4) 0.1159(3) 0.089(2) Uani 1 1 d . U . . .
H14A H 0.410046 0.755154 0.097079 0.134 Uiso 1 1 calc R U . . .
H14B H 0.371981 0.801416 0.147422 0.134 Uiso 1 1 calc R U . . .
H14C H 0.295555 0.790176 0.086659 0.134 Uiso 1 1 calc R U . . .
C15 C 0.0608(4) 0.6305(3) 0.2877(2) 0.0624(14) Uani 1 1 d . U . . .
H15 H 0.111627 0.591707 0.288700 0.075 Uiso 1 1 calc R U . . .
C16 C -0.0495(4) 0.6039(3) 0.2629(3) 0.0730(16) Uani 1 1 d . U . . .
H16A H -0.101362 0.640761 0.262171 0.109 Uiso 1 1 calc R U . . .
H16B H -0.069200 0.567001 0.287814 0.109 Uiso 1 1 calc R U . . .
H16C H -0.048535 0.587022 0.222853 0.109 Uiso 1 1 calc R U . . .
C17 C 0.0637(5) 0.6564(3) 0.3510(2) 0.0761(17) Uani 1 1 d . U . . .
H17A H 0.135007 0.673203 0.365556 0.114 Uiso 1 1 calc R U . . .
H17B H 0.045660 0.619297 0.376169 0.114 Uiso 1 1 calc R U . . .
H17C H 0.012280 0.693317 0.351588 0.114 Uiso 1 1 calc R U . . .
C18 C 0.4281(4) 0.5127(2) 0.3256(2) 0.0570(13) Uani 1 1 d . U . . .
C19 C 0.3918(4) 0.4940(2) 0.3780(2) 0.0653(14) Uani 1 1 d . U . . .
C20 C 0.4606(5) 0.4562(3) 0.4178(3) 0.0797(17) Uani 1 1 d . U . . .
H20 H 0.438289 0.441175 0.453368 0.096 Uiso 1 1 calc R U . . .
C21 C 0.5605(5) 0.4404(3) 0.4061(3) 0.0895(18) Uani 1 1 d . U . . .
H21 H 0.605825 0.414133 0.433783 0.107 Uiso 1 1 calc R U . . .
C22 C 0.5969(5) 0.4616(3) 0.3556(3) 0.0848(18) Uani 1 1 d . U . . .
H22 H 0.667110 0.450532 0.349367 0.102 Uiso 1 1 calc R U . . .
C23 C 0.5318(4) 0.4991(2) 0.3134(3) 0.0687(15) Uani 1 1 d . U . . .
C24 C 0.2820(5) 0.5117(3) 0.3901(2) 0.0744(16) Uani 1 1 d . U . . .
H24 H 0.258704 0.552521 0.365784 0.089 Uiso 1 1 calc R U . . .
C25 C 0.2022(6) 0.4561(5) 0.3718(3) 0.110(3) Uani 1 1 d . U . . .
H25A H 0.198655 0.447625 0.329542 0.164 Uiso 1 1 calc R U . . .
H25B H 0.132179 0.470073 0.380508 0.164 Uiso 1 1 calc R U . . .
H25C H 0.224056 0.414480 0.393590 0.164 Uiso 1 1 calc R U . . .
C26 C 0.2733(6) 0.5297(4) 0.4536(3) 0.092(2) Uani 1 1 d . U . . .
H26A H 0.323117 0.566291 0.466662 0.138 Uiso 1 1 calc R U . . .
H26B H 0.290282 0.489699 0.478532 0.138 Uiso 1 1 calc R U . . .
H26C H 0.200799 0.544580 0.456592 0.138 Uiso 1 1 calc R U . . .
C27 C 0.5693(4) 0.5222(3) 0.2569(3) 0.0768(16) Uani 1 1 d . U . . .
H27 H 0.530742 0.565030 0.244003 0.092 Uiso 1 1 calc R U . . .
C28 C 0.5420(6) 0.4693(4) 0.2082(4) 0.105(2) Uani 1 1 d . U . . .
H28A H 0.464787 0.464818 0.199184 0.158 Uiso 1 1 calc R U . . .
H28B H 0.572989 0.425513 0.221404 0.158 Uiso 1 1 calc R U . . .
H28C H 0.570817 0.483864 0.172802 0.158 Uiso 1 1 calc R U . . .
C29 C 0.6875(5) 0.5372(3) 0.2643(4) 0.095(2) Uani 1 1 d . U . . .
H29A H 0.705888 0.557073 0.227961 0.143 Uiso 1 1 calc R U . . .
H29B H 0.727331 0.495041 0.273016 0.143 Uiso 1 1 calc R U . . .
H29C H 0.705548 0.569288 0.296827 0.143 Uiso 1 1 calc R U . . .
C42 C 0.6054(5) 0.7246(3) 0.2487(3) 0.0715(16) Uani 1 1 d . U . . .
H42A H 0.540235 0.728707 0.220624 0.107 Uiso 1 1 calc R U . . .
H42B H 0.620412 0.676542 0.257109 0.107 Uiso 1 1 calc R U . . .
H42C H 0.664584 0.744940 0.231909 0.107 Uiso 1 1 calc R U . . .
C43 C 0.5362(4) 0.8588(3) 0.2922(2) 0.0669(15) Uani 1 1 d . U . . .
C44 C 0.5582(5) 0.9140(3) 0.3390(3) 0.0828(18) Uani 1 1 d . U . . .
H44A H 0.634260 0.924233 0.345524 0.124 Uiso 1 1 calc R U . . .
H44B H 0.535963 0.898118 0.375826 0.124 Uiso 1 1 calc R U . . .
H44C H 0.518459 0.955033 0.325709 0.124 Uiso 1 1 calc R U . . .
C45 C 0.4152(4) 0.8541(3) 0.2765(3) 0.0699(15) Uani 1 1 d . U . . .
H45A H 0.388195 0.896010 0.256812 0.105 Uiso 1 1 calc R U . . .
H45B H 0.383135 0.847948 0.312508 0.105 Uiso 1 1 calc R U . . .
H45C H 0.396981 0.815477 0.250174 0.105 Uiso 1 1 calc R U . . .
C46 C 0.5798(5) 0.8820(3) 0.2361(3) 0.0843(19) Uani 1 1 d . U . . .
H46A H 0.558534 0.849518 0.204331 0.126 Uiso 1 1 calc R U . . .
H46B H 0.657360 0.884406 0.243919 0.126 Uiso 1 1 calc R U . . .
H46C H 0.551140 0.926899 0.224422 0.126 Uiso 1 1 calc R U . . .
C47 C 0.7272(4) 0.7747(3) 0.3642(3) 0.0693(15) Uani 1 1 d . U . . .
C48 C 0.7239(5) 0.8022(4) 0.4267(3) 0.0841(19) Uani 1 1 d . U . . .
H48A H 0.696027 0.848588 0.424326 0.126 Uiso 1 1 calc R U . . .
H48B H 0.795739 0.802199 0.448670 0.126 Uiso 1 1 calc R U . . .
H48C H 0.677906 0.773287 0.446968 0.126 Uiso 1 1 calc R U . . .
C49 C 0.8054(5) 0.8172(4) 0.3347(3) 0.0872(19) Uani 1 1 d . U . . .
H49A H 0.803930 0.802333 0.293900 0.131 Uiso 1 1 calc R U . . .
H49B H 0.877113 0.811415 0.356015 0.131 Uiso 1 1 calc R U . . .
H49C H 0.785199 0.865159 0.335354 0.131 Uiso 1 1 calc R U . . .
C50 C 0.7694(5) 0.7010(3) 0.3706(3) 0.0816(18) Uani 1 1 d . U . . .
H50A H 0.781140 0.683842 0.332006 0.122 Uiso 1 1 calc R U . . .
H50B H 0.717255 0.672258 0.386412 0.122 Uiso 1 1 calc R U . . .
H50C H 0.836378 0.700240 0.397460 0.122 Uiso 1 1 calc R U . . .
Si2 Si 0.2767(5) 0.8301(3) 0.5019(3) 0.0629(17) Uani 0.682(6) 1 d D U P A 1
C30 C 0.3922(7) 0.8821(4) 0.5434(3) 0.089(2) Uani 0.682(6) 1 d D U P A 1
C31 C 0.4505(11) 0.8421(7) 0.5958(4) 0.120(5) Uani 0.682(6) 1 d D U P A 1
H31A H 0.475687 0.798921 0.581811 0.180 Uiso 0.682(6) 1 calc R U P A 1
H31B H 0.401863 0.833403 0.624399 0.180 Uiso 0.682(6) 1 calc R U P A 1
H31C H 0.511160 0.868655 0.614470 0.180 Uiso 0.682(6) 1 calc R U P A 1
C32 C 0.3580(11) 0.9495(6) 0.5680(5) 0.111(4) Uani 0.682(6) 1 d D U P A 1
H32A H 0.309255 0.940727 0.596540 0.166 Uiso 0.682(6) 1 calc R U P A 1
H32B H 0.322323 0.977316 0.535769 0.166 Uiso 0.682(6) 1 calc R U P A 1
H32C H 0.420672 0.973613 0.587391 0.166 Uiso 0.682(6) 1 calc R U P A 1
C33 C 0.4761(8) 0.8977(8) 0.5037(6) 0.087(3) Uani 0.682(6) 1 d D U P A 1
H33A H 0.496287 0.855656 0.485345 0.131 Uiso 0.682(6) 1 calc R U P A 1
H33B H 0.538737 0.917568 0.527239 0.131 Uiso 0.682(6) 1 calc R U P A 1
H33C H 0.447057 0.929829 0.473047 0.131 Uiso 0.682(6) 1 calc R U P A 1
C34 C 0.1867(5) 0.8861(3) 0.4467(3) 0.0636(19) Uani 0.682(6) 1 d D U P A 1
C35 C 0.1097(9) 0.9325(5) 0.4749(6) 0.077(3) Uani 0.682(6) 1 d D U P A 1
H35A H 0.070051 0.961017 0.444467 0.115 Uiso 0.682(6) 1 calc R U P A 1
H35B H 0.150235 0.961346 0.504749 0.115 Uiso 0.682(6) 1 calc R U P A 1
H35C H 0.060041 0.904446 0.493361 0.115 Uiso 0.682(6) 1 calc R U P A 1
C36 C 0.2540(7) 0.9337(4) 0.4137(4) 0.076(2) Uani 0.682(6) 1 d D U P A 1
H36A H 0.307572 0.907234 0.396999 0.114 Uiso 0.682(6) 1 calc R U P A 1
H36B H 0.289149 0.967460 0.441180 0.114 Uiso 0.682(6) 1 calc R U P A 1
H36C H 0.207981 0.956873 0.382042 0.114 Uiso 0.682(6) 1 calc R U P A 1
C37 C 0.1191(13) 0.8431(7) 0.4000(5) 0.079(3) Uani 0.682(6) 1 d D U P A 1
H37A H 0.076969 0.872973 0.371659 0.119 Uiso 0.682(6) 1 calc R U P A 1
H37B H 0.071582 0.814014 0.419048 0.119 Uiso 0.682(6) 1 calc R U P A 1
H37C H 0.165500 0.814804 0.379498 0.119 Uiso 0.682(6) 1 calc R U P A 1
C38 C 0.1962(8) 0.7833(4) 0.5544(4) 0.099(3) Uani 0.682(6) 1 d D U P A 1
C39 C 0.1657(13) 0.8298(7) 0.6034(6) 0.128(5) Uani 0.682(6) 1 d D U P A 1
H39A H 0.127378 0.803381 0.629781 0.191 Uiso 0.682(6) 1 calc R U P A 1
H39B H 0.120246 0.866608 0.585695 0.191 Uiso 0.682(6) 1 calc R U P A 1
H39C H 0.230095 0.848967 0.625741 0.191 Uiso 0.682(6) 1 calc R U P A 1
C40 C 0.0930(9) 0.7554(6) 0.5194(6) 0.117(3) Uani 0.682(6) 1 d D U P A 1
H40A H 0.054597 0.728755 0.545644 0.175 Uiso 0.682(6) 1 calc R U P A 1
H40B H 0.110314 0.726489 0.487407 0.175 Uiso 0.682(6) 1 calc R U P A 1
H40C H 0.048529 0.793287 0.503024 0.175 Uiso 0.682(6) 1 calc R U P A 1
C41 C 0.2598(14) 0.7230(6) 0.5840(9) 0.119(5) Uani 0.682(6) 1 d D U P A 1
H41A H 0.328508 0.739098 0.603739 0.178 Uiso 0.682(6) 1 calc R U P A 1
H41B H 0.271149 0.689345 0.554090 0.178 Uiso 0.682(6) 1 calc R U P A 1
H41C H 0.220152 0.702164 0.612970 0.178 Uiso 0.682(6) 1 calc R U P A 1
Si2D Si 0.2791(10) 0.8351(6) 0.4980(6) 0.059(3) Uani 0.318(6) 1 d D U P A 2
C30D C 0.3533(10) 0.9205(6) 0.4884(5) 0.066(3) Uani 0.318(6) 1 d D U P A 2
C31D C 0.3245(17) 0.9481(10) 0.4257(6) 0.079(5) Uani 0.318(6) 1 d D U P A 2
H31D H 0.333132 0.912192 0.397262 0.119 Uiso 0.318(6) 1 calc R U P A 2
H31E H 0.371263 0.986228 0.419698 0.119 Uiso 0.318(6) 1 calc R U P A 2
H31F H 0.250612 0.963666 0.420005 0.119 Uiso 0.318(6) 1 calc R U P A 2
C32D C 0.3315(18) 0.9781(9) 0.5301(7) 0.075(5) Uani 0.318(6) 1 d D U P A 2
H32D H 0.367030 1.019565 0.519687 0.112 Uiso 0.318(6) 1 calc R U P A 2
H32E H 0.358540 0.965376 0.570701 0.112 Uiso 0.318(6) 1 calc R U P A 2
H32F H 0.254873 0.986191 0.526578 0.112 Uiso 0.318(6) 1 calc R U P A 2
C33D C 0.4745(15) 0.911(2) 0.4971(12) 0.091(7) Uani 0.318(6) 1 d D U P A 2
H33D H 0.492787 0.874541 0.470907 0.136 Uiso 0.318(6) 1 calc R U P A 2
H33E H 0.498862 0.897971 0.538018 0.136 Uiso 0.318(6) 1 calc R U P A 2
H33F H 0.508808 0.952972 0.487833 0.136 Uiso 0.318(6) 1 calc R U P A 2
C34D C 0.1309(10) 0.8438(7) 0.4621(6) 0.070(3) Uani 0.318(6) 1 d D U P A 2
C35D C 0.077(2) 0.9109(8) 0.4723(13) 0.075(6) Uani 0.318(6) 1 d D U P A 2
H35D H 0.002818 0.909600 0.453055 0.113 Uiso 0.318(6) 1 calc R U P A 2
H35E H 0.114003 0.948174 0.455861 0.113 Uiso 0.318(6) 1 calc R U P A 2
H35F H 0.077815 0.918136 0.514653 0.113 Uiso 0.318(6) 1 calc R U P A 2
C36D C 0.0595(18) 0.7869(8) 0.4823(10) 0.091(6) Uani 0.318(6) 1 d D U P A 2
H36D H -0.013950 0.793817 0.463845 0.137 Uiso 0.318(6) 1 calc R U P A 2
H36E H 0.062796 0.788383 0.525146 0.137 Uiso 0.318(6) 1 calc R U P A 2
H36F H 0.084571 0.742639 0.470532 0.137 Uiso 0.318(6) 1 calc R U P A 2
C37D C 0.130(3) 0.8339(15) 0.3958(8) 0.075(5) Uani 0.318(6) 1 d D U P A 2
H37D H 0.152785 0.787644 0.388230 0.113 Uiso 0.318(6) 1 calc R U P A 2
H37E H 0.178673 0.866453 0.381461 0.113 Uiso 0.318(6) 1 calc R U P A 2
H37F H 0.058104 0.841332 0.375304 0.113 Uiso 0.318(6) 1 calc R U P A 2
C38D C 0.2872(12) 0.8142(7) 0.5815(5) 0.079(3) Uani 0.318(6) 1 d D U P A 2
C39D C 0.2162(18) 0.8585(13) 0.6163(12) 0.099(7) Uani 0.318(6) 1 d D U P A 2
H39D H 0.245375 0.904544 0.620734 0.148 Uiso 0.318(6) 1 calc R U P A 2
H39E H 0.214436 0.838605 0.655247 0.148 Uiso 0.318(6) 1 calc R U P A 2
H39F H 0.144030 0.860365 0.594858 0.148 Uiso 0.318(6) 1 calc R U P A 2
C40D C 0.4027(14) 0.8240(13) 0.6126(12) 0.101(6) Uani 0.318(6) 1 d D U P A 2
H40D H 0.451200 0.796793 0.592598 0.151 Uiso 0.318(6) 1 calc R U P A 2
H40E H 0.407501 0.809386 0.653715 0.151 Uiso 0.318(6) 1 calc R U P A 2
H40F H 0.422310 0.871991 0.611261 0.151 Uiso 0.318(6) 1 calc R U P A 2
C41D C 0.258(3) 0.7393(9) 0.5913(19) 0.105(7) Uani 0.318(6) 1 d D U P A 2
H41D H 0.260601 0.730696 0.633500 0.158 Uiso 0.318(6) 1 calc R U P A 2
H41E H 0.307696 0.709422 0.575092 0.158 Uiso 0.318(6) 1 calc R U P A 2
H41F H 0.185566 0.730485 0.571434 0.158 Uiso 0.318(6) 1 calc R U P A 2
H1 H 0.276(4) 0.688(3) 0.448(2) 0.062(13) Uiso 1 1 d . . . . .

loop_
_atom_site_aniso_label
_atom_site_aniso_U_11
_atom_site_aniso_U_22
_atom_site_aniso_U_33
_atom_site_aniso_U_23
_atom_site_aniso_U_13
_atom_site_aniso_U_12
Na1 0.0600(14) 0.0581(14) 0.0681(15) -0.0024(8) 0.0005(9) 0.0060(8)
Al1 0.0514(12) 0.0485(11) 0.0526(12) -0.0003(5) 0.0019(6) 0.0001(5)
Si1 0.0613(12) 0.0605(12) 0.0533(12) 0.0010(6) 0.0056(6) 0.0052(6)
Si3 0.0571(12) 0.0558(12) 0.0599(12) -0.0049(6) 0.0114(6) -0.0045(6)
N1 0.053(2) 0.052(2) 0.052(2) 0.0014(14) 0.0039(15) -0.0012(14)
N2 0.050(2) 0.059(2) 0.047(2) -0.0014(15) 0.0011(14) 0.0048(14)
N3 0.051(2) 0.0488(19) 0.056(2) -0.0038(14) 0.0009(15) 0.0023(14)
C1 0.058(3) 0.059(3) 0.061(3) 0.0024(19) -0.001(2) 0.004(2)
C2 0.066(3) 0.069(3) 0.057(3) 0.004(2) 0.002(2) 0.008(2)
C3 0.048(2) 0.050(2) 0.044(2) -0.0001(15) 0.0043(15) 0.0028(16)
C4 0.059(3) 0.061(2) 0.056(3) -0.0118(19) 0.0015(19) 0.0009(18)
C5 0.059(3) 0.056(3) 0.063(3) -0.0117(19) 0.0000(19) 0.0005(18)
C6 0.051(2) 0.057(2) 0.053(2) -0.0005(17) 0.0005(16) 0.0026(17)
C7 0.062(3) 0.065(3) 0.058(3) 0.0051(19) -0.0001(19) -0.0027(19)
C8 0.067(3) 0.067(3) 0.080(3) 0.012(2) -0.005(2) 0.001(2)
C9 0.063(3) 0.063(3) 0.097(4) 0.008(2) -0.006(2) 0.009(2)
C10 0.048(3) 0.070(3) 0.091(4) -0.001(2) 0.001(2) 0.008(2)
C11 0.049(2) 0.060(2) 0.062(3) -0.0042(19) 0.0000(17) 0.0011(17)
C12 0.077(3) 0.082(3) 0.059(3) 0.010(2) 0.013(2) -0.005(2)
C13 0.119(5) 0.106(5) 0.068(4) -0.009(3) 0.024(3) -0.015(4)
C14 0.095(4) 0.106(4) 0.070(4) 0.019(3) 0.022(3) -0.016(3)
C15 0.056(3) 0.066(3) 0.065(3) -0.003(2) 0.009(2) -0.004(2)
C16 0.063(3) 0.079(4) 0.077(3) -0.007(3) 0.006(2) -0.011(2)
C17 0.072(3) 0.091(4) 0.065(3) -0.006(3) 0.010(3) -0.013(3)
C18 0.056(2) 0.042(2) 0.067(3) -0.0034(18) -0.0081(17) 0.0015(17)
C19 0.077(3) 0.050(3) 0.065(3) -0.0003(19) -0.006(2) 0.001(2)
C20 0.098(3) 0.055(3) 0.078(3) 0.006(2) -0.017(3) 0.000(2)
C21 0.088(3) 0.060(3) 0.109(4) 0.007(3) -0.028(3) 0.001(3)
C22 0.064(3) 0.058(3) 0.124(4) -0.001(3) -0.014(3) 0.005(2)
C23 0.058(2) 0.046(2) 0.098(3) -0.010(2) -0.004(2) -0.0004(19)
C24 0.089(3) 0.074(3) 0.061(3) 0.008(2) 0.013(2) 0.011(2)
C25 0.085(4) 0.150(6) 0.093(5) -0.048(5) 0.009(4) -0.010(4)
C26 0.122(5) 0.087(4) 0.070(3) -0.009(3) 0.027(3) -0.032(4)
C27 0.060(3) 0.062(3) 0.109(4) -0.009(3) 0.013(3) 0.004(2)
C28 0.085(4) 0.114(5) 0.121(5) -0.038(4) 0.030(4) -0.016(4)
C29 0.060(3) 0.072(4) 0.154(7) -0.017(4) 0.016(3) -0.001(3)
C42 0.078(4) 0.068(3) 0.072(3) -0.009(3) 0.021(3) -0.004(3)
C43 0.074(3) 0.054(3) 0.074(3) 0.000(2) 0.015(2) -0.008(2)
C44 0.089(4) 0.056(3) 0.102(4) -0.008(3) 0.011(3) -0.006(3)
C45 0.073(3) 0.065(3) 0.071(3) 0.011(2) 0.008(2) 0.004(2)
C46 0.091(4) 0.074(4) 0.092(4) 0.013(3) 0.030(3) -0.008(3)
C47 0.056(3) 0.077(3) 0.075(3) -0.010(2) 0.011(2) -0.003(2)
C48 0.062(3) 0.108(5) 0.080(3) -0.022(3) 0.004(3) -0.013(3)
C49 0.066(3) 0.096(4) 0.104(5) -0.012(3) 0.026(3) -0.020(3)
C50 0.062(3) 0.085(3) 0.099(4) -0.009(3) 0.012(3) 0.004(3)
Si2 0.074(3) 0.065(3) 0.049(2) -0.0011(18) 0.0057(19) 0.014(2)
C30 0.102(5) 0.083(5) 0.073(4) -0.019(3) -0.019(3) 0.026(4)
C31 0.145(10) 0.132(10) 0.065(6) -0.026(5) -0.044(6) 0.051(8)
C32 0.131(9) 0.100(6) 0.091(7) -0.040(6) -0.021(6) 0.030(6)
C33 0.077(5) 0.064(6) 0.111(7) -0.033(5) -0.021(4) -0.002(4)
C34 0.071(4) 0.066(4) 0.054(3) 0.000(3) 0.008(3) 0.016(3)
C35 0.080(7) 0.073(6) 0.079(7) -0.004(5) 0.016(6) 0.021(5)
C36 0.086(6) 0.081(5) 0.063(5) 0.015(4) 0.013(4) 0.015(4)
C37 0.070(7) 0.081(6) 0.084(6) -0.015(5) 0.000(4) 0.023(5)
C38 0.128(6) 0.092(6) 0.089(5) 0.025(4) 0.055(5) 0.034(4)
C39 0.186(13) 0.121(10) 0.090(7) 0.029(6) 0.070(8) 0.066(9)
C40 0.115(7) 0.101(8) 0.150(9) 0.025(6) 0.071(6) 0.013(6)
C41 0.179(10) 0.092(7) 0.100(9) 0.040(7) 0.073(8) 0.049(7)
Si2D 0.075(6) 0.056(4) 0.046(5) 0.003(3) 0.012(4) -0.003(4)
C30D 0.079(6) 0.065(6) 0.054(6) -0.006(5) 0.009(5) 0.009(6)
C31D 0.088(11) 0.084(11) 0.067(7) 0.018(7) 0.015(8) 0.000(10)
C32D 0.102(12) 0.062(8) 0.060(8) -0.015(7) 0.013(9) -0.008(8)
C33D 0.078(8) 0.096(17) 0.097(14) -0.010(13) 0.008(9) 0.006(9)
C34D 0.070(6) 0.071(6) 0.069(6) -0.003(5) 0.004(5) 0.007(5)
C35D 0.074(12) 0.073(8) 0.076(11) -0.007(9) -0.002(10) 0.009(9)
C36D 0.090(11) 0.080(9) 0.110(14) -0.008(9) 0.038(11) 0.002(8)
C37D 0.063(9) 0.093(11) 0.068(7) -0.005(7) 0.003(6) 0.012(9)
C38D 0.115(8) 0.070(6) 0.055(6) 0.015(6) 0.026(5) 0.028(6)
C39D 0.152(16) 0.083(13) 0.071(12) 0.004(10) 0.054(12) 0.025(12)
C40D 0.135(10) 0.078(11) 0.082(13) 0.003(10) -0.009(9) 0.035(9)
C41D 0.166(16) 0.072(8) 0.093(14) 0.020(10) 0.076(13) 0.025(9)

loop_
_atom_type_symbol
_atom_type_description
_atom_type_scat_dispersion_real
_atom_type_scat_dispersion_imag
_atom_type_scat_source
C C 0.0033 0.0016 'International Tables Vol C Tables 4.2.6.8 and 6.1.1.4'
H H 0.0000 0.0000 'International Tables Vol C Tables 4.2.6.8 and 6.1.1.4'
N N 0.0061 0.0033 'International Tables Vol C Tables 4.2.6.8 and 6.1.1.4'
Na Na 0.0362 0.0249 'International Tables Vol C Tables 4.2.6.8 and 6.1.1.4'
Si Si 0.0817 0.0704 'International Tables Vol C Tables 4.2.6.8 and 6.1.1.4'
Al Al 0.0645 0.0514 'International Tables Vol C Tables 4.2.6.8 and 6.1.1.4'

loop_
_geom_angle_atom_site_label_1
_geom_angle_atom_site_label_2
_geom_angle_atom_site_label_3
_geom_angle
_geom_angle_site_symmetry_1
_geom_angle_site_symmetry_3
_geom_angle_publ_flag
N1 Na1 C11 87.67(15) . . ?
N1 Na1 C6 68.59(14) . . ?
C11 Na1 C6 29.26(14) . . ?
N1 Na1 C45 93.38(16) . . ?
C11 Na1 C45 134.21(17) . . ?
C6 Na1 C45 111.12(17) . . ?
N1 Na1 C10 114.88(16) . . ?
C11 Na1 C10 27.90(15) . . ?
C6 Na1 C10 48.98(15) . . ?
C45 Na1 C10 122.04(17) . . ?
N1 Na1 Al1 37.50(10) . . ?
C11 Na1 Al1 123.21(12) . . ?
C6 Na1 Al1 105.95(11) . . ?
C45 Na1 Al1 76.98(12) . . ?
C10 Na1 Al1 151.11(13) . . ?
N1 Na1 C37D 139.7(6) . . ?
C11 Na1 C37D 100.1(6) . . ?
C6 Na1 C37D 129.0(6) . . ?
C45 Na1 C37D 107.9(5) . . ?
C10 Na1 C37D 82.6(7) . . ?
Al1 Na1 C37D 113.9(7) . . ?
N1 Na1 C7 78.88(14) . . ?
C11 Na1 C7 49.20(15) . . ?
C6 Na1 C7 26.97(14) . . ?
C45 Na1 C7 86.09(16) . . ?
C10 Na1 C7 54.88(16) . . ?
Al1 Na1 C7 110.95(12) . . ?
C37D Na1 C7 134.9(7) . . ?
N1 Na1 Si1 78.96(11) . . ?
C11 Na1 Si1 128.33(13) . . ?
C6 Na1 Si1 137.85(12) . . ?
C45 Na1 Si1 96.54(13) . . ?
C10 Na1 Si1 136.28(14) . . ?
Al1 Na1 Si1 49.07(5) . . ?
C37D Na1 Si1 65.2(7) . . ?
C7 Na1 Si1 157.80(12) . . ?
N1 Al1 C1 125.9(2) . . ?
N1 Al1 Si3 105.85(13) . . ?
C1 Al1 Si3 119.44(16) . . ?
N1 Al1 Si1 108.44(14) . . ?
C1 Al1 Si1 71.39(16) . . ?
Si3 Al1 Si1 122.61(7) . . ?
N1 Al1 Na1 51.78(13) . . ?
C1 Al1 Na1 135.90(17) . . ?
Si3 Al1 Na1 99.19(7) . . ?
Si1 Al1 Na1 70.07(6) . . ?
C2 Si1 Si2 114.5(2) . . ?
C2 Si1 Si2D 115.8(4) . . ?
C2 Si1 Al1 73.25(16) . . ?
Si2 Si1 Al1 157.20(19) . . ?
Si2D Si1 Al1 153.9(3) . . ?
C2 Si1 Na1 134.05(17) . . ?
Si2 Si1 Na1 109.02(16) . . ?
Si2D Si1 Na1 106.9(3) . . ?
Al1 Si1 Na1 60.86(5) . . ?
C2 Si1 H1 100.3(19) . . ?
Si2 Si1 H1 100.8(18) . . ?
Si2D Si1 H1 103.3(19) . . ?
Al1 Si1 H1 98.6(18) . . ?
Na1 Si1 H1 85.0(18) . . ?
C42 Si3 C47 105.7(3) . . ?
C42 Si3 C43 103.2(3) . . ?
C47 Si3 C43 112.0(2) . . ?
C42 Si3 Al1 105.67(19) . . ?
C47 Si3 Al1 113.14(19) . . ?
C43 Si3 Al1 115.81(17) . . ?
C3 N1 Al1 149.7(3) . . ?
C3 N1 Na1 117.3(3) . . ?
Al1 N1 Na1 90.72(16) . . ?
C4 N2 C3 110.6(4) . . ?
C4 N2 C6 126.2(4) . . ?
C3 N2 C6 120.7(4) . . ?
C5 N3 C3 110.5(4) . . ?
C5 N3 C18 122.0(4) . . ?
C3 N3 C18 126.5(4) . . ?
C2 C1 Al1 101.4(3) . . ?
C2 C1 H1A 111.5 . . ?
Al1 C1 H1A 111.5 . . ?
C2 C1 H1B 111.5 . . ?
Al1 C1 H1B 111.5 . . ?
H1A C1 H1B 109.3 . . ?
C1 C2 Si1 103.0(3) . . ?
C1 C2 H2A 111.2 . . ?
Si1 C2 H2A 111.2 . . ?
C1 C2 H2B 111.2 . . ?
Si1 C2 H2B 111.2 . . ?
H2A C2 H2B 109.1 . . ?
N1 C3 N3 131.4(4) . . ?
N1 C3 N2 126.2(4) . . ?
N3 C3 N2 102.4(3) . . ?
C5 C4 N2 107.7(4) . . ?
C5 C4 H4 126.2 . . ?
N2 C4 H4 126.2 . . ?
C4 C5 N3 108.6(4) . . ?
C4 C5 H5 125.7 . . ?
N3 C5 H5 125.7 . . ?
C11 C6 C7 122.7(4) . . ?
C11 C6 N2 119.5(4) . . ?
C7 C6 N2 117.7(4) . . ?
C11 C6 Na1 74.7(3) . . ?
C7 C6 Na1 90.1(3) . . ?
N2 C6 Na1 103.2(3) . . ?
C8 C7 C6 117.0(5) . . ?
C8 C7 C12 122.1(5) . . ?
C6 C7 C12 120.8(5) . . ?
C8 C7 Na1 86.1(3) . . ?
C6 C7 Na1 63.0(3) . . ?
C12 C7 Na1 122.1(3) . . ?
C9 C8 C7 121.1(5) . . ?
C9 C8 H8 119.5 . . ?
C7 C8 H8 119.5 . . ?
C8 C9 C10 120.7(5) . . ?
C8 C9 H9 119.7 . . ?
C10 C9 H9 119.7 . . ?
C9 C10 C11 120.7(5) . . ?
C9 C10 Na1 88.6(3) . . ?
C11 C10 Na1 66.8(3) . . ?
C9 C10 H10 119.6 . . ?
C11 C10 H10 119.6 . . ?
Na1 C10 H10 114.9 . . ?
C6 C11 C10 117.7(5) . . ?
C6 C11 C15 121.7(4) . . ?
C10 C11 C15 120.6(5) . . ?
C6 C11 Na1 76.1(3) . . ?
C10 C11 Na1 85.3(3) . . ?
C15 C11 Na1 108.8(3) . . ?
C7 C12 C14 114.5(5) . . ?
C7 C12 C13 111.3(5) . . ?
C14 C12 C13 109.0(5) . . ?
C7 C12 H12 107.2 . . ?
C14 C12 H12 107.2 . . ?
C13 C12 H12 107.2 . . ?
C12 C13 H13A 109.5 . . ?
C12 C13 H13B 109.5 . . ?
H13A C13 H13B 109.5 . . ?
C12 C13 H13C 109.5 . . ?
H13A C13 H13C 109.5 . . ?
H13B C13 H13C 109.5 . . ?
C12 C14 H14A 109.5 . . ?
C12 C14 H14B 109.5 . . ?
H14A C14 H14B 109.5 . . ?
C12 C14 H14C 109.5 . . ?
H14A C14 H14C 109.5 . . ?
H14B C14 H14C 109.5 . . ?
C11 C15 C16 110.3(4) . . ?
C11 C15 C17 111.9(4) . . ?
C16 C15 C17 111.4(4) . . ?
C11 C15 H15 107.7 . . ?
C16 C15 H15 107.7 . . ?
C17 C15 H15 107.7 . . ?
C15 C16 H16A 109.5 . . ?
C15 C16 H16B 109.5 . . ?
H16A C16 H16B 109.5 . . ?
C15 C16 H16C 109.5 . . ?
H16A C16 H16C 109.5 . . ?
H16B C16 H16C 109.5 . . ?
C15 C17 H17A 109.5 . . ?
C15 C17 H17B 109.5 . . ?
H17A C17 H17B 109.5 . . ?
C15 C17 H17C 109.5 . . ?
H17A C17 H17C 109.5 . . ?
H17B C17 H17C 109.5 . . ?
C19 C18 C23 123.6(5) . . ?
C19 C18 N3 119.1(4) . . ?
C23 C18 N3 117.3(5) . . ?
C20 C19 C18 116.9(5) . . ?
C20 C19 C24 121.3(5) . . ?
C18 C19 C24 121.8(4) . . ?
C21 C20 C19 120.6(6) . . ?
C21 C20 H20 119.7 . . ?
C19 C20 H20 119.7 . . ?
C20 C21 C22 121.9(6) . . ?
C20 C21 H21 119.0 . . ?
C22 C21 H21 119.0 . . ?
C21 C22 C23 120.6(6) . . ?
C21 C22 H22 119.7 . . ?
C23 C22 H22 119.7 . . ?
C22 C23 C18 116.2(6) . . ?
C22 C23 C27 121.8(5) . . ?
C18 C23 C27 122.0(5) . . ?
C19 C24 C25 112.7(5) . . ?
C19 C24 C26 115.2(5) . . ?
C25 C24 C26 107.3(5) . . ?
C19 C24 H24 107.1 . . ?
C25 C24 H24 107.1 . . ?
C26 C24 H24 107.1 . . ?
C24 C25 H25A 109.5 . . ?
C24 C25 H25B 109.5 . . ?
H25A C25 H25B 109.5 . . ?
C24 C25 H25C 109.5 . . ?
H25A C25 H25C 109.5 . . ?
H25B C25 H25C 109.5 . . ?
C24 C26 H26A 109.5 . . ?
C24 C26 H26B 109.5 . . ?
H26A C26 H26B 109.5 . . ?
C24 C26 H26C 109.5 . . ?
H26A C26 H26C 109.5 . . ?
H26B C26 H26C 109.5 . . ?
C23 C27 C29 112.9(6) . . ?
C23 C27 C28 110.7(5) . . ?
C29 C27 C28 109.5(5) . . ?
C23 C27 H27 107.8 . . ?
C29 C27 H27 107.8 . . ?
C28 C27 H27 107.8 . . ?
C27 C28 H28A 109.5 . . ?
C27 C28 H28B 109.5 . . ?
H28A C28 H28B 109.5 . . ?
C27 C28 H28C 109.5 . . ?
H28A C28 H28C 109.5 . . ?
H28B C28 H28C 109.5 . . ?
C27 C29 H29A 109.5 . . ?
C27 C29 H29B 109.5 . . ?
H29A C29 H29B 109.5 . . ?
C27 C29 H29C 109.5 . . ?
H29A C29 H29C 109.5 . . ?
H29B C29 H29C 109.5 . . ?
Si3 C42 H42A 109.5 . . ?
Si3 C42 H42B 109.5 . . ?
H42A C42 H42B 109.5 . . ?
Si3 C42 H42C 109.5 . . ?
H42A C42 H42C 109.5 . . ?
H42B C42 H42C 109.5 . . ?
C44 C43 C45 106.6(5) . . ?
C44 C43 C46 108.9(5) . . ?
C45 C43 C46 106.8(5) . . ?
C44 C43 Si3 113.4(4) . . ?
C45 C43 Si3 107.8(3) . . ?
C46 C43 Si3 113.0(4) . . ?
C43 C44 H44A 109.5 . . ?
C43 C44 H44B 109.5 . . ?
H44A C44 H44B 109.5 . . ?
C43 C44 H44C 109.5 . . ?
H44A C44 H44C 109.5 . . ?
H44B C44 H44C 109.5 . . ?
C43 C45 Na1 133.3(3) . . ?
C43 C45 H45A 109.5 . . ?
Na1 C45 H45A 116.3 . . ?
C43 C45 H45B 109.5 . . ?
Na1 C45 H45B 46.9 . . ?
H45A C45 H45B 109.5 . . ?
C43 C45 H45C 109.5 . . ?
Na1 C45 H45C 63.5 . . ?
H45A C45 H45C 109.5 . . ?
H45B C45 H45C 109.5 . . ?
C43 C46 H46A 109.5 . . ?
C43 C46 H46B 109.5 . . ?
H46A C46 H46B 109.5 . . ?
C43 C46 H46C 109.5 . . ?
H46A C46 H46C 109.5 . . ?
H46B C46 H46C 109.5 . . ?
C49 C47 C48 108.9(5) . . ?
C49 C47 C50 108.5(5) . . ?
C48 C47 C50 107.3(5) . . ?
C49 C47 Si3 113.3(4) . . ?
C48 C47 Si3 111.9(4) . . ?
C50 C47 Si3 106.7(4) . . ?
C47 C48 H48A 109.5 . . ?
C47 C48 H48B 109.5 . . ?
H48A C48 H48B 109.5 . . ?
C47 C48 H48C 109.5 . . ?
H48A C48 H48C 109.5 . . ?
H48B C48 H48C 109.5 . . ?
C47 C49 H49A 109.5 . . ?
C47 C49 H49B 109.5 . . ?
H49A C49 H49B 109.5 . . ?
C47 C49 H49C 109.5 . . ?
H49A C49 H49C 109.5 . . ?
H49B C49 H49C 109.5 . . ?
C47 C50 H50A 109.5 . . ?
C47 C50 H50B 109.5 . . ?
H50A C50 H50B 109.5 . . ?
C47 C50 H50C 109.5 . . ?
H50A C50 H50C 109.5 . . ?
H50B C50 H50C 109.5 . . ?
C38 Si2 C30 112.4(5) . . ?
C38 Si2 C34 111.5(4) . . ?
C30 Si2 C34 111.2(4) . . ?
C38 Si2 Si1 107.5(4) . . ?
C30 Si2 Si1 106.4(3) . . ?
C34 Si2 Si1 107.5(3) . . ?
C33 C30 C32 107.7(8) . . ?
C33 C30 C31 105.6(8) . . ?
C32 C30 C31 106.7(7) . . ?
C33 C30 Si2 111.1(7) . . ?
C32 C30 Si2 114.0(7) . . ?
C31 C30 Si2 111.4(8) . . ?
C30 C31 H31A 109.5 . . ?
C30 C31 H31B 109.5 . . ?
H31A C31 H31B 109.5 . . ?
C30 C31 H31C 109.5 . . ?
H31A C31 H31C 109.5 . . ?
H31B C31 H31C 109.5 . . ?
C30 C32 H32A 109.5 . . ?
C30 C32 H32B 109.5 . . ?
H32A C32 H32B 109.5 . . ?
C30 C32 H32C 109.5 . . ?
H32A C32 H32C 109.5 . . ?
H32B C32 H32C 109.5 . . ?
C30 C33 H33A 109.5 . . ?
C30 C33 H33B 109.5 . . ?
H33A C33 H33B 109.5 . . ?
C30 C33 H33C 109.5 . . ?
H33A C33 H33C 109.5 . . ?
H33B C33 H33C 109.5 . . ?
C37 C34 C36 106.9(7) . . ?
C37 C34 C35 107.0(7) . . ?
C36 C34 C35 105.9(6) . . ?
C37 C34 Si2 111.5(8) . . ?
C36 C34 Si2 110.6(6) . . ?
C35 C34 Si2 114.5(7) . . ?
C34 C35 H35A 109.5 . . ?
C34 C35 H35B 109.5 . . ?
H35A C35 H35B 109.5 . . ?
C34 C35 H35C 109.5 . . ?
H35A C35 H35C 109.5 . . ?
H35B C35 H35C 109.5 . . ?
C34 C36 H36A 109.5 . . ?
C34 C36 H36B 109.5 . . ?
H36A C36 H36B 109.5 . . ?
C34 C36 H36C 109.5 . . ?
H36A C36 H36C 109.5 . . ?
H36B C36 H36C 109.5 . . ?
C34 C37 H37A 109.5 . . ?
C34 C37 H37B 109.5 . . ?
H37A C37 H37B 109.5 . . ?
C34 C37 H37C 109.5 . . ?
H37A C37 H37C 109.5 . . ?
H37B C37 H37C 109.5 . . ?
C41 C38 C40 108.1(9) . . ?
C41 C38 C39 108.0(8) . . ?
C40 C38 C39 107.9(8) . . ?
C41 C38 Si2 110.7(9) . . ?
C40 C38 Si2 109.5(7) . . ?
C39 C38 Si2 112.5(8) . . ?
C38 C39 H39A 109.5 . . ?
C38 C39 H39B 109.5 . . ?
H39A C39 H39B 109.5 . . ?
C38 C39 H39C 109.5 . . ?
H39A C39 H39C 109.5 . . ?
H39B C39 H39C 109.5 . . ?
C38 C40 H40A 109.5 . . ?
C38 C40 H40B 109.5 . . ?
H40A C40 H40B 109.5 . . ?
C38 C40 H40C 109.5 . . ?
H40A C40 H40C 109.5 . . ?
H40B C40 H40C 109.5 . . ?
C38 C41 H41A 109.5 . . ?
C38 C41 H41B 109.5 . . ?
H41A C41 H41B 109.5 . . ?
C38 C41 H41C 109.5 . . ?
H41A C41 H41C 109.5 . . ?
H41B C41 H41C 109.5 . . ?
C38D Si2D C34D 110.3(7) . . ?
C38D Si2D C30D 109.4(7) . . ?
C34D Si2D C30D 109.2(7) . . ?
C38D Si2D Si1 111.2(7) . . ?
C34D Si2D Si1 106.9(7) . . ?
C30D Si2D Si1 109.8(7) . . ?
C31D C30D C32D 106.4(10) . . ?
C31D C30D C33D 105.6(11) . . ?
C32D C30D C33D 106.2(12) . . ?
C31D C30D Si2D 110.8(11) . . ?
C32D C30D Si2D 115.7(11) . . ?
C33D C30D Si2D 111.5(17) . . ?
C30D C31D H31D 109.5 . . ?
C30D C31D H31E 109.5 . . ?
H31D C31D H31E 109.5 . . ?
C30D C31D H31F 109.5 . . ?
H31D C31D H31F 109.5 . . ?
H31E C31D H31F 109.5 . . ?
C30D C32D H32D 109.5 . . ?
C30D C32D H32E 109.5 . . ?
H32D C32D H32E 109.5 . . ?
C30D C32D H32F 109.5 . . ?
H32D C32D H32F 109.5 . . ?
H32E C32D H32F 109.5 . . ?
C30D C33D H33D 109.5 . . ?
C30D C33D H33E 109.5 . . ?
H33D C33D H33E 109.5 . . ?
C30D C33D H33F 109.5 . . ?
H33D C33D H33F 109.5 . . ?
H33E C33D H33F 109.5 . . ?
C35D C34D C37D 108.9(12) . . ?
C35D C34D C36D 106.4(11) . . ?
C37D C34D C36D 106.3(11) . . ?
C35D C34D Si2D 116.3(13) . . ?
C37D C34D Si2D 106.2(17) . . ?
C36D C34D Si2D 112.4(12) . . ?
C34D C35D H35D 109.5 . . ?
C34D C35D H35E 109.5 . . ?
H35D C35D H35E 109.5 . . ?
C34D C35D H35F 109.5 . . ?
H35D C35D H35F 109.5 . . ?
H35E C35D H35F 109.5 . . ?
C34D C36D H36D 109.5 . . ?
C34D C36D H36E 109.5 . . ?
H36D C36D H36E 109.5 . . ?
C34D C36D H36F 109.5 . . ?
H36D C36D H36F 109.5 . . ?
H36E C36D H36F 109.5 . . ?
C34D C37D Na1 140(2) . . ?
C34D C37D H37D 109.5 . . ?
Na1 C37D H37D 41.6 . . ?
C34D C37D H37E 109.5 . . ?
Na1 C37D H37E 71.6 . . ?
H37D C37D H37E 109.5 . . ?
C34D C37D H37F 109.5 . . ?
Na1 C37D H37F 107.3 . . ?
H37D C37D H37F 109.5 . . ?
H37E C37D H37F 109.5 . . ?
C41D C38D C40D 106.6(12) . . ?
C41D C38D C39D 106.8(12) . . ?
C40D C38D C39D 105.9(11) . . ?
C41D C38D Si2D 111.4(19) . . ?
C40D C38D Si2D 110.0(13) . . ?
C39D C38D Si2D 115.7(13) . . ?
C38D C39D H39D 109.5 . . ?
C38D C39D H39E 109.5 . . ?
H39D C39D H39E 109.5 . . ?
C38D C39D H39F 109.5 . . ?
H39D C39D H39F 109.5 . . ?
H39E C39D H39F 109.5 . . ?
C38D C40D H40D 109.5 . . ?
C38D C40D H40E 109.5 . . ?
H40D C40D H40E 109.5 . . ?
C38D C40D H40F 109.5 . . ?
H40D C40D H40F 109.5 . . ?
H40E C40D H40F 109.5 . . ?
C38D C41D H41D 109.5 . . ?
C38D C41D H41E 109.5 . . ?
H41D C41D H41E 109.5 . . ?
C38D C41D H41F 109.5 . . ?
H41D C41D H41F 109.5 . . ?
H41E C41D H41F 109.5 . . ?

loop_
_geom_bond_atom_site_label_1
_geom_bond_atom_site_label_2
_geom_bond_distance
_geom_bond_site_symmetry_2
_geom_bond_publ_flag
Na1 N1 2.363(4) . ?
Na1 C11 2.750(5) . ?
Na1 C6 2.768(5) . ?
Na1 C45 2.928(6) . ?
Na1 C10 2.981(5) . ?
Na1 Al1 3.007(2) . ?
Na1 C37D 3.09(3) . ?
Na1 C7 3.107(5) . ?
Na1 Si1 3.237(2) . ?
Al1 N1 1.831(4) . ?
Al1 C1 2.000(5) . ?
Al1 Si3 2.4972(19) . ?
Al1 Si1 2.601(2) . ?
Si1 C2 1.930(5) . ?
Si1 Si2 2.383(5) . ?
Si1 Si2D 2.387(10) . ?
Si1 H1 1.54(5) . ?
Si3 C42 1.891(5) . ?
Si3 C47 1.926(6) . ?
Si3 C43 1.939(5) . ?
N1 C3 1.267(6) . ?
N2 C4 1.399(6) . ?
N2 C3 1.418(5) . ?
N2 C6 1.424(6) . ?
N3 C5 1.400(6) . ?
N3 C3 1.401(6) . ?
N3 C18 1.437(6) . ?
C1 C2 1.543(7) . ?
C1 H1A 0.9900 . ?
C1 H1B 0.9900 . ?
C2 H2A 0.9900 . ?
C2 H2B 0.9900 . ?
C4 C5 1.324(7) . ?
C4 H4 0.9500 . ?
C5 H5 0.9500 . ?
C6 C11 1.394(7) . ?
C6 C7 1.409(7) . ?
C7 C8 1.402(8) . ?
C7 C12 1.507(8) . ?
C8 C9 1.378(9) . ?
C8 H8 0.9500 . ?
C9 C10 1.384(8) . ?
C9 H9 0.9500 . ?
C10 C11 1.400(7) . ?
C10 H10 0.9500 . ?
C11 C15 1.522(7) . ?
C12 C14 1.524(8) . ?
C12 C13 1.526(9) . ?
C12 H12 1.0000 . ?
C13 H13A 0.9800 . ?
C13 H13B 0.9800 . ?
C13 H13C 0.9800 . ?
C14 H14A 0.9800 . ?
C14 H14B 0.9800 . ?
C14 H14C 0.9800 . ?
C15 C16 1.532(7) . ?
C15 C17 1.536(7) . ?
C15 H15 1.0000 . ?
C16 H16A 0.9800 . ?
C16 H16B 0.9800 . ?
C16 H16C 0.9800 . ?
C17 H17A 0.9800 . ?
C17 H17B 0.9800 . ?
C17 H17C 0.9800 . ?
C18 C19 1.398(8) . ?
C18 C23 1.413(7) . ?
C19 C20 1.390(7) . ?
C19 C24 1.505(8) . ?
C20 C21 1.372(10) . ?
C20 H20 0.9500 . ?
C21 C22 1.372(10) . ?
C21 H21 0.9500 . ?
C22 C23 1.397(8) . ?
C22 H22 0.9500 . ?
C23 C27 1.514(9) . ?
C24 C25 1.514(10) . ?
C24 C26 1.519(8) . ?
C24 H24 1.0000 . ?
C25 H25A 0.9800 . ?
C25 H25B 0.9800 . ?
C25 H25C 0.9800 . ?
C26 H26A 0.9800 . ?
C26 H26B 0.9800 . ?
C26 H26C 0.9800 . ?
C27 C29 1.520(8) . ?
C27 C28 1.533(9) . ?
C27 H27 1.0000 . ?
C28 H28A 0.9800 . ?
C28 H28B 0.9800 . ?
C28 H28C 0.9800 . ?
C29 H29A 0.9800 . ?
C29 H29B 0.9800 . ?
C29 H29C 0.9800 . ?
C42 H42A 0.9800 . ?
C42 H42B 0.9800 . ?
C42 H42C 0.9800 . ?
C43 C44 1.529(8) . ?
C43 C45 1.535(8) . ?
C43 C46 1.541(8) . ?
C44 H44A 0.9800 . ?
C44 H44B 0.9800 . ?
C44 H44C 0.9800 . ?
C45 H45A 0.9800 . ?
C45 H45B 0.9800 . ?
C45 H45C 0.9800 . ?
C46 H46A 0.9800 . ?
C46 H46B 0.9800 . ?
C46 H46C 0.9800 . ?
C47 C49 1.531(8) . ?
C47 C48 1.540(8) . ?
C47 C50 1.548(8) . ?
C48 H48A 0.9800 . ?
C48 H48B 0.9800 . ?
C48 H48C 0.9800 . ?
C49 H49A 0.9800 . ?
C49 H49B 0.9800 . ?
C49 H49C 0.9800 . ?
C50 H50A 0.9800 . ?
C50 H50B 0.9800 . ?
C50 H50C 0.9800 . ?
Si2 C38 1.926(9) . ?
Si2 C30 1.931(9) . ?
Si2 C34 1.931(8) . ?
C30 C33 1.530(12) . ?
C30 C32 1.531(10) . ?
C30 C31 1.538(10) . ?
C31 H31A 0.9800 . ?
C31 H31B 0.9800 . ?
C31 H31C 0.9800 . ?
C32 H32A 0.9800 . ?
C32 H32B 0.9800 . ?
C32 H32C 0.9800 . ?
C33 H33A 0.9800 . ?
C33 H33B 0.9800 . ?
C33 H33C 0.9800 . ?
C34 C37 1.532(12) . ?
C34 C36 1.539(9) . ?
C34 C35 1.549(10) . ?
C35 H35A 0.9800 . ?
C35 H35B 0.9800 . ?
C35 H35C 0.9800 . ?
C36 H36A 0.9800 . ?
C36 H36B 0.9800 . ?
C36 H36C 0.9800 . ?
C37 H37A 0.9800 . ?
C37 H37B 0.9800 . ?
C37 H37C 0.9800 . ?
C38 C41 1.541(12) . ?
C38 C40 1.542(12) . ?
C38 C39 1.542(11) . ?
C39 H39A 0.9800 . ?
C39 H39B 0.9800 . ?
C39 H39C 0.9800 . ?
C40 H40A 0.9800 . ?
C40 H40B 0.9800 . ?
C40 H40C 0.9800 . ?
C41 H41A 0.9800 . ?
C41 H41B 0.9800 . ?
C41 H41C 0.9800 . ?
Si2D C38D 1.950(13) . ?
Si2D C34D 1.958(12) . ?
Si2D C30D 1.958(13) . ?
C30D C31D 1.535(13) . ?
C30D C32D 1.537(13) . ?
C30D C33D 1.540(14) . ?
C31D H31D 0.9800 . ?
C31D H31E 0.9800 . ?
C31D H31F 0.9800 . ?
C32D H32D 0.9800 . ?
C32D H32E 0.9800 . ?
C32D H32F 0.9800 . ?
C33D H33D 0.9800 . ?
C33D H33E 0.9800 . ?
C33D H33F 0.9800 . ?
C34D C35D 1.527(14) . ?
C34D C37D 1.534(14) . ?
C34D C36D 1.556(13) . ?
C35D H35D 0.9800 . ?
C35D H35E 0.9800 . ?
C35D H35F 0.9800 . ?
C36D H36D 0.9800 . ?
C36D H36E 0.9800 . ?
C36D H36F 0.9800 . ?
C37D H37D 0.9800 . ?
C37D H37E 0.9800 . ?
C37D H37F 0.9800 . ?
C38D C41D 1.548(15) . ?
C38D C40D 1.555(15) . ?
C38D C39D 1.557(14) . ?
C39D H39D 0.9800 . ?
C39D H39E 0.9800 . ?
C39D H39F 0.9800 . ?
C40D H40D 0.9800 . ?
C40D H40E 0.9800 . ?
C40D H40F 0.9800 . ?
C41D H41D 0.9800 . ?
C41D H41E 0.9800 . ?
C41D H41F 0.9800 . ?

loop_
_geom_torsion_atom_site_label_1
_geom_torsion_atom_site_label_2
_geom_torsion_atom_site_label_3
_geom_torsion_atom_site_label_4
_geom_torsion
_geom_torsion_site_symmetry_1
_geom_torsion_site_symmetry_2
_geom_torsion_site_symmetry_3
_geom_torsion_site_symmetry_4
_geom_torsion_publ_flag
C1 Al1 N1 C3 -34.7(8) . . . . ?
Si3 Al1 N1 C3 112.1(7) . . . . ?
Si1 Al1 N1 C3 -114.7(7) . . . . ?
Na1 Al1 N1 C3 -158.7(7) . . . . ?
C1 Al1 N1 Na1 123.9(2) . . . . ?
Si3 Al1 N1 Na1 -89.29(12) . . . . ?
Si1 Al1 N1 Na1 43.95(14) . . . . ?
Al1 C1 C2 Si1 32.2(4) . . . . ?
Al1 N1 C3 N3 0.1(10) . . . . ?
Na1 N1 C3 N3 -155.7(4) . . . . ?
Al1 N1 C3 N2 179.9(4) . . . . ?
Na1 N1 C3 N2 24.1(6) . . . . ?
C5 N3 C3 N1 176.1(5) . . . . ?
C18 N3 C3 N1 7.5(8) . . . . ?
C5 N3 C3 N2 -3.7(5) . . . . ?
C18 N3 C3 N2 -172.4(4) . . . . ?
C4 N2 C3 N1 -175.0(4) . . . . ?
C6 N2 C3 N1 -12.1(7) . . . . ?
C4 N2 C3 N3 4.8(5) . . . . ?
C6 N2 C3 N3 167.7(4) . . . . ?
C3 N2 C4 C5 -4.3(6) . . . . ?
C6 N2 C4 C5 -166.0(4) . . . . ?
N2 C4 C5 N3 1.8(6) . . . . ?
C3 N3 C5 C4 1.3(6) . . . . ?
C18 N3 C5 C4 170.6(4) . . . . ?
C4 N2 C6 C11 76.1(6) . . . . ?
C3 N2 C6 C11 -84.0(5) . . . . ?
C4 N2 C6 C7 -107.0(5) . . . . ?
C3 N2 C6 C7 92.9(5) . . . . ?
C4 N2 C6 Na1 155.8(4) . . . . ?
C3 N2 C6 Na1 -4.3(5) . . . . ?
C11 C6 C7 C8 2.0(7) . . . . ?
N2 C6 C7 C8 -174.8(4) . . . . ?
Na1 C6 C7 C8 -69.7(4) . . . . ?
C11 C6 C7 C12 -175.3(5) . . . . ?
N2 C6 C7 C12 7.9(7) . . . . ?
Na1 C6 C7 C12 113.0(4) . . . . ?
C11 C6 C7 Na1 71.7(4) . . . . ?
N2 C6 C7 Na1 -105.0(4) . . . . ?
C6 C7 C8 C9 0.1(8) . . . . ?
C12 C7 C8 C9 177.4(5) . . . . ?
Na1 C7 C8 C9 -56.7(5) . . . . ?
C7 C8 C9 C10 -1.2(9) . . . . ?
C8 C9 C10 C11 0.1(9) . . . . ?
C8 C9 C10 Na1 61.9(6) . . . . ?
C7 C6 C11 C10 -3.0(7) . . . . ?
N2 C6 C11 C10 173.7(4) . . . . ?
Na1 C6 C11 C10 76.9(4) . . . . ?
C7 C6 C11 C15 176.4(4) . . . . ?
N2 C6 C11 C15 -6.9(7) . . . . ?
Na1 C6 C11 C15 -103.7(4) . . . . ?
C7 C6 C11 Na1 -79.9(4) . . . . ?
N2 C6 C11 Na1 96.8(4) . . . . ?
C9 C10 C11 C6 1.9(8) . . . . ?
Na1 C10 C11 C6 -71.5(4) . . . . ?
C9 C10 C11 C15 -177.5(5) . . . . ?
Na1 C10 C11 C15 109.1(4) . . . . ?
C9 C10 C11 Na1 73.5(5) . . . . ?
C8 C7 C12 C14 21.6(8) . . . . ?
C6 C7 C12 C14 -161.2(5) . . . . ?
Na1 C7 C12 C14 -85.7(5) . . . . ?
C8 C7 C12 C13 -102.5(6) . . . . ?
C6 C7 C12 C13 74.7(7) . . . . ?
Na1 C7 C12 C13 150.1(4) . . . . ?
C6 C11 C15 C16 -114.2(5) . . . . ?
C10 C11 C15 C16 65.1(6) . . . . ?
Na1 C11 C15 C16 160.9(3) . . . . ?
C6 C11 C15 C17 121.2(5) . . . . ?
C10 C11 C15 C17 -59.5(6) . . . . ?
Na1 C11 C15 C17 36.3(5) . . . . ?
C5 N3 C18 C19 -84.4(6) . . . . ?
C3 N3 C18 C19 83.0(6) . . . . ?
C5 N3 C18 C23 92.9(5) . . . . ?
C3 N3 C18 C23 -99.6(5) . . . . ?
C23 C18 C19 C20 -4.4(7) . . . . ?
N3 C18 C19 C20 172.8(4) . . . . ?
C23 C18 C19 C24 177.7(5) . . . . ?
N3 C18 C19 C24 -5.1(7) . . . . ?
C18 C19 C20 C21 2.1(8) . . . . ?
C24 C19 C20 C21 180.0(5) . . . . ?
C19 C20 C21 C22 0.7(9) . . . . ?
C20 C21 C22 C23 -1.3(9) . . . . ?
C21 C22 C23 C18 -0.8(8) . . . . ?
C21 C22 C23 C27 -179.1(5) . . . . ?
C19 C18 C23 C22 3.7(7) . . . . ?
N3 C18 C23 C22 -173.5(4) . . . . ?
C19 C18 C23 C27 -177.9(5) . . . . ?
N3 C18 C23 C27 4.8(7) . . . . ?
C20 C19 C24 C25 -84.9(7) . . . . ?
C18 C19 C24 C25 92.9(7) . . . . ?
C20 C19 C24 C26 38.7(8) . . . . ?
C18 C19 C24 C26 -143.5(5) . . . . ?
C22 C23 C27 C29 -32.4(7) . . . . ?
C18 C23 C27 C29 149.4(5) . . . . ?
C22 C23 C27 C28 90.8(7) . . . . ?
C18 C23 C27 C28 -87.4(6) . . . . ?
C44 C43 C45 Na1 -101.5(5) . . . . ?
C46 C43 C45 Na1 142.1(4) . . . . ?
Si3 C43 C45 Na1 20.5(6) . . . . ?
C35D C34D C37D Na1 154.5(19) . . . . ?
C36D C34D C37D Na1 -91(2) . . . . ?
Si2D C34D C37D Na1 29(2) . . . . ?

loop_
_platon_squeeze_void_nr
_platon_squeeze_void_average_x
_platon_squeeze_void_average_y
_platon_squeeze_void_average_z
_platon_squeeze_void_volume
_platon_squeeze_void_count_electrons
_platon_squeeze_void_content
1 0.000 0.500 0.500 221 50 ' '
2 0.039 0.072 0.380 10 0 ' '
3 0.500 1.000 1.000 221 50 ' '
4 0.461 0.572 0.119 11 0 ' '
5 0.539 0.428 0.880 10 0 ' '
6 0.961 0.928 0.620 11 0 ' '
